data_8107245
loop_
_publ_author_name
'Wallach, Christoph'
'Klein, Wilhelm'
'F\"assler, Thomas F.'

_publ_section_title
;
 Crystal structure of N 2,N 4-dimesitylpentane-2,4-diamine, C23H34N2
;
_journal_issue 5
_journal_name_full 'Zeitschrift f\"ur Kristallographie - New Crystal Structures'
_journal_page_first 893
_journal_page_last 895
_journal_paper_doi 10.1515/ncrs-2022-0276
_journal_volume 237
_journal_year 2022
_chemical_formula_moiety 'C23 H34 N2'
_chemical_formula_sum 'C23 H34 N2'
_chemical_formula_weight 338.52
_space_group_crystal_system monoclinic
_space_group_IT_number 15
_space_group_name_Hall '-C 2yc'
_space_group_name_H-M_alt 'C 1 2/c 1'
_atom_sites_solution_hydrogens mixed
_atom_sites_solution_primary direct
_atom_sites_solution_secondary difmap
_audit_creation_method SHELXL-2014/7
_cell_angle_alpha 90
_cell_angle_beta 103.133(7)
_cell_angle_gamma 90
_cell_formula_units_Z 4
_cell_length_a 15.2448(11)
_cell_length_b 8.2189(5)
_cell_length_c 16.7350(16)
_cell_measurement_reflns_used 50210
_cell_measurement_temperature 150(2)
_cell_measurement_theta_max 34.90
_cell_measurement_theta_min 2.75
_cell_volume 2042.0(3)
_computing_cell_refinement 'STOE X-AREA 1.76'
_computing_data_collection 'STOE X-AREA 1.76'
_computing_data_reduction 'STOE X-AREA 1.76'
_computing_molecular_graphics 'DIAMOND 3.2k'
_computing_structure_refinement SHELXL-2014/7
_computing_structure_solution SHELXS-97
_diffrn_ambient_temperature 150(2)
_diffrn_detector Pilatus300K
_diffrn_detector_area_resol_mean 5.81
_diffrn_measured_fraction_theta_full 0.999
_diffrn_measured_fraction_theta_max 0.999
_diffrn_measurement_device_type 'STOE StadiVari'
_diffrn_measurement_method '\w scans'
_diffrn_radiation_collimation '0.6 mm diameter'
_diffrn_radiation_monochromator 'Graded multilayer mirror'
_diffrn_radiation_type MoK\a
_diffrn_radiation_wavelength 0.71073
_diffrn_reflns_av_R_equivalents 0.0434
_diffrn_reflns_av_unetI/netI 0.0270
_diffrn_reflns_Laue_measured_fraction_full 0.999
_diffrn_reflns_Laue_measured_fraction_max 0.999
_diffrn_reflns_limit_h_max 21
_diffrn_reflns_limit_h_min -21
_diffrn_reflns_limit_k_max 11
_diffrn_reflns_limit_k_min -11
_diffrn_reflns_limit_l_max 23
_diffrn_reflns_limit_l_min -23
_diffrn_reflns_number 34500
_diffrn_reflns_point_group_measured_fraction_full 0.999
_diffrn_reflns_point_group_measured_fraction_max 0.999
_diffrn_reflns_theta_full 25.242
_diffrn_reflns_theta_max 29.998
_diffrn_reflns_theta_min 2.833
_diffrn_source 'Genix 3D HF Mo'
_diffrn_source_current 1.000
_diffrn_source_power 0.050
_diffrn_source_voltage 50
_exptl_absorpt_coefficient_mu 0.064
_exptl_absorpt_correction_T_max 1.000
_exptl_absorpt_correction_T_min 0.993
_exptl_absorpt_correction_type empirical
_exptl_absorpt_process_details 'STOE X-AREA 1.76'
_exptl_crystal_colour colorless
_exptl_crystal_density_diffrn 1.101
_exptl_crystal_description block
_exptl_crystal_F_000 744
_exptl_crystal_size_max 0.2
_exptl_crystal_size_mid 0.2
_exptl_crystal_size_min 0.1
_refine_diff_density_max 0.403
_refine_diff_density_min -0.182
_refine_diff_density_rms 0.041
_refine_ls_extinction_coef .
_refine_ls_extinction_method none
_refine_ls_goodness_of_fit_ref 1.043
_refine_ls_hydrogen_treatment mixed
_refine_ls_matrix_type full
_refine_ls_number_parameters 122
_refine_ls_number_reflns 2983
_refine_ls_number_restraints 0
_refine_ls_restrained_S_all 1.043
_refine_ls_R_factor_all 0.0651
_refine_ls_R_factor_gt 0.0438
_refine_ls_shift/su_max 0.000
_refine_ls_shift/su_mean 0.000
_refine_ls_structure_factor_coef Fsqd
_refine_ls_weighting_details 'w=1/[\s^2^(Fo^2^)+(0.0735P)^2^+0.2823P] where P=(Fo^2^+2Fc^2^)/3'
_refine_ls_weighting_scheme calc
_refine_ls_wR_factor_gt 0.1189
_refine_ls_wR_factor_ref 0.1277
_reflns_number_gt 2179
_reflns_number_total 2983
_reflns_threshold_expression 'I > 2\s(I)'
_cod_data_source_file suppl_j_ncrs-2022-0276_suppl.cif
_cod_data_source_block CW-662-3_w
_cod_original_sg_symbol_H-M 'C 2/c'
_cod_database_code 8107245
_shelx_shelxl_version_number 2014/7
_shelx_space_group_comment
;
The symmetry employed for this shelxl refinement is uniquely defined
by the following loop, which should always be used as a source of
symmetry information in preference to the above space-group names.
They are only intended as comments.
;

loop_
_space_group_symop_operation_xyz
'x, y, z'
'-x, y, -z+1/2'
'x+1/2, y+1/2, z'
'-x+1/2, y+1/2, -z+1/2'
'-x, -y, -z'
'x, -y, z-1/2'
'-x+1/2, -y+1/2, -z'
'x+1/2, -y+1/2, z-1/2'

loop_
_atom_site_label
_atom_site_type_symbol
_atom_site_fract_x
_atom_site_fract_y
_atom_site_fract_z
_atom_site_U_iso_or_equiv
_atom_site_adp_type
_atom_site_occupancy
_atom_site_site_symmetry_order
_atom_site_calc_flag
_atom_site_refinement_flags_posn
_atom_site_refinement_flags_adp
_atom_site_refinement_flags_occupancy
_atom_site_disorder_assembly
_atom_site_disorder_group
C1 C 0.5000 0.64420(18) 0.2500 0.0228(3) Uani 1 2 d S T P . .
H1A H 0.4481 0.7154 0.2266 0.027 Uiso 0.5 1 calc R U P . .
H1B H 0.5519 0.7154 0.2734 0.027 Uiso 0.5 1 calc R U P . .
C2 C 0.52311(7) 0.54381(13) 0.18010(7) 0.0238(2) Uani 1 1 d . . . . .
H2 H 0.4696 0.4754 0.1552 0.029 Uiso 1 1 calc R U . . .
C3 C 0.54380(9) 0.65475(16) 0.11294(8) 0.0356(3) Uani 1 1 d . . . . .
H3A H 0.5923 0.7302 0.1372 0.053 Uiso 1 1 calc R U . . .
H3B H 0.4897 0.7167 0.0875 0.053 Uiso 1 1 calc R U . . .
H3C H 0.5626 0.5883 0.0711 0.053 Uiso 1 1 calc R U . . .
N N 0.59849(6) 0.43451(11) 0.21606(6) 0.0235(2) Uani 1 1 d . . . . .
H1 H 0.6455(11) 0.499(2) 0.2479(11) 0.044(4) Uiso 1 1 d . . . . .
C4 C 0.63402(7) 0.32711(12) 0.16458(6) 0.0202(2) Uani 1 1 d . . . . .
C5 C 0.58201(7) 0.19841(13) 0.12242(7) 0.0223(2) Uani 1 1 d . . . . .
C6 C 0.62219(8) 0.08763(13) 0.07811(7) 0.0246(2) Uani 1 1 d . . . . .
H6 H 0.5864 0.0026 0.0490 0.030 Uiso 1 1 calc R U . . .
C7 C 0.71248(8) 0.09742(13) 0.07514(7) 0.0251(2) Uani 1 1 d . . . . .
C8 C 0.76200(7) 0.22660(14) 0.11607(7) 0.0253(2) Uani 1 1 d . . . . .
H8 H 0.8235 0.2370 0.1139 0.030 Uiso 1 1 calc R U . . .
C9 C 0.72504(7) 0.34183(13) 0.16031(7) 0.0223(2) Uani 1 1 d . . . . .
C10 C 0.48513(8) 0.17106(15) 0.12607(8) 0.0311(3) Uani 1 1 d . . . . .
H10A H 0.4457 0.2356 0.0833 0.047 Uiso 1 1 calc R U . . .
H10B H 0.4765 0.2044 0.1800 0.047 Uiso 1 1 calc R U . . .
H10C H 0.4703 0.0554 0.1173 0.047 Uiso 1 1 calc R U . . .
C11 C 0.75574(10) -0.03149(16) 0.03248(8) 0.0360(3) Uani 1 1 d . . . . .
H11A H 0.8068 0.0158 0.0141 0.054 Uiso 1 1 calc R U . . .
H11B H 0.7115 -0.0729 -0.0151 0.054 Uiso 1 1 calc R U . . .
H11C H 0.7770 -0.1210 0.0707 0.054 Uiso 1 1 calc R U . . .
C12 C 0.78280(8) 0.47986(16) 0.20280(8) 0.0322(3) Uani 1 1 d . . . . .
H12A H 0.8428 0.4731 0.1910 0.048 Uiso 1 1 calc R U . . .
H12B H 0.7882 0.4721 0.2621 0.048 Uiso 1 1 calc R U . . .
H12C H 0.7549 0.5840 0.1828 0.048 Uiso 1 1 calc R U . . .

loop_
_atom_site_aniso_label
_atom_site_aniso_U_11
_atom_site_aniso_U_22
_atom_site_aniso_U_33
_atom_site_aniso_U_23
_atom_site_aniso_U_13
_atom_site_aniso_U_12
C1 0.0213(6) 0.0190(6) 0.0292(8) 0.000 0.0082(6) 0.000
C2 0.0229(5) 0.0237(5) 0.0261(5) 0.0033(4) 0.0079(4) 0.0013(4)
C3 0.0401(7) 0.0353(6) 0.0361(7) 0.0141(5) 0.0181(6) 0.0072(5)
N 0.0239(4) 0.0248(4) 0.0224(5) -0.0015(3) 0.0063(4) 0.0042(3)
C4 0.0221(5) 0.0201(5) 0.0189(5) 0.0009(4) 0.0054(4) 0.0018(4)
C5 0.0226(5) 0.0213(5) 0.0220(5) 0.0023(4) 0.0033(4) 0.0000(4)
C6 0.0286(5) 0.0208(5) 0.0225(5) -0.0012(4) 0.0018(4) -0.0001(4)
C7 0.0295(5) 0.0245(5) 0.0209(5) -0.0003(4) 0.0049(4) 0.0072(4)
C8 0.0224(5) 0.0291(5) 0.0247(5) -0.0007(4) 0.0062(4) 0.0039(4)
C9 0.0223(5) 0.0238(5) 0.0206(5) -0.0015(4) 0.0044(4) -0.0001(4)
C10 0.0255(5) 0.0301(6) 0.0385(7) -0.0048(5) 0.0089(5) -0.0067(4)
C11 0.0421(7) 0.0322(6) 0.0336(7) -0.0070(5) 0.0084(6) 0.0123(5)
C12 0.0239(5) 0.0359(6) 0.0375(7) -0.0117(5) 0.0086(5) -0.0057(5)

loop_
_atom_type_symbol
_atom_type_description
_atom_type_scat_dispersion_real
_atom_type_scat_dispersion_imag
_atom_type_scat_source
C C 0.0033 0.0016 'International Tables Vol C Tables 4.2.6.8 and 6.1.1.4'
H H 0.0000 0.0000 'International Tables Vol C Tables 4.2.6.8 and 6.1.1.4'
N N 0.0061 0.0033 'International Tables Vol C Tables 4.2.6.8 and 6.1.1.4'

loop_
_geom_angle_atom_site_label_1
_geom_angle_atom_site_label_2
_geom_angle_atom_site_label_3
_geom_angle
_geom_angle_site_symmetry_1
_geom_angle_site_symmetry_3
C2 C1 C2 115.03(12) . 2_655
C2 C1 H1A 108.5 . .
C2 C1 H1A 108.5 2_655 .
C2 C1 H1B 108.5 . .
C2 C1 H1B 108.5 2_655 .
H1A C1 H1B 107.5 . .
N C2 C3 112.95(9) . .
N C2 C1 107.98(8) . .
C3 C2 C1 111.06(10) . .
N C2 H2 108.2 . .
C3 C2 H2 108.2 . .
C1 C2 H2 108.2 . .
C2 C3 H3A 109.5 . .
C2 C3 H3B 109.5 . .
H3A C3 H3B 109.5 . .
C2 C3 H3C 109.5 . .
H3A C3 H3C 109.5 . .
H3B C3 H3C 109.5 . .
C4 N C2 119.94(9) . .
C4 N H1 110.1(10) . .
C2 N H1 107.7(10) . .
C9 C4 C5 119.10(9) . .
C9 C4 N 119.43(9) . .
C5 C4 N 121.30(9) . .
C6 C5 C4 119.25(9) . .
C6 C5 C10 118.33(10) . .
C4 C5 C10 122.37(10) . .
C7 C6 C5 122.47(10) . .
C7 C6 H6 118.8 . .
C5 C6 H6 118.8 . .
C8 C7 C6 117.25(10) . .
C8 C7 C11 121.48(11) . .
C6 C7 C11 121.21(11) . .
C7 C8 C9 122.66(10) . .
C7 C8 H8 118.7 . .
C9 C8 H8 118.7 . .
C8 C9 C4 119.24(10) . .
C8 C9 C12 119.75(9) . .
C4 C9 C12 121.02(9) . .
C5 C10 H10A 109.5 . .
C5 C10 H10B 109.5 . .
H10A C10 H10B 109.5 . .
C5 C10 H10C 109.5 . .
H10A C10 H10C 109.5 . .
H10B C10 H10C 109.5 . .
C7 C11 H11A 109.5 . .
C7 C11 H11B 109.5 . .
H11A C11 H11B 109.5 . .
C7 C11 H11C 109.5 . .
H11A C11 H11C 109.5 . .
H11B C11 H11C 109.5 . .
C9 C12 H12A 109.5 . .
C9 C12 H12B 109.5 . .
H12A C12 H12B 109.5 . .
C9 C12 H12C 109.5 . .
H12A C12 H12C 109.5 . .
H12B C12 H12C 109.5 . .

loop_
_geom_bond_atom_site_label_1
_geom_bond_atom_site_label_2
_geom_bond_distance
_geom_bond_site_symmetry_2
C1 C2 1.5364(13) .
C1 C2 1.5364(13) 2_655
C1 H1A 0.9900 .
C1 H1B 0.9900 .
C2 N 1.4749(14) .
C2 C3 1.5348(15) .
C2 H2 1.0000 .
C3 H3A 0.9800 .
C3 H3B 0.9800 .
C3 H3C 0.9800 .
N C4 1.4237(13) .
N H1 0.953(17) .
C4 C9 1.4108(14) .
C4 C5 1.4110(14) .
C5 C6 1.4001(15) .
C5 C10 1.5088(15) .
C6 C7 1.3909(15) .
C6 H6 0.9500 .
C7 C8 1.3897(16) .
C7 C11 1.5104(15) .
C8 C9 1.3972(14) .
C8 H8 0.9500 .
C9 C12 1.5111(16) .
C10 H10A 0.9800 .
C10 H10B 0.9800 .
C10 H10C 0.9800 .
C11 H11A 0.9800 .
C11 H11B 0.9800 .
C11 H11C 0.9800 .
C12 H12A 0.9800 .
C12 H12B 0.9800 .
C12 H12C 0.9800 .
